data_7710483
loop_
_publ_author_name
'Yang, Feng'
'Qin, Yaqi'
'Wang, Pengcheng'
'Lin, Qiuhan'
'Xu, Yuangang'
'Lu, Ming'

_publ_section_title
;
 Nitrogen-rich ion salts of 1-hydroxytetrazole-5-hydrazide: a new series
 of high energy compounds that combine good stability and high energy
 performance
;
_journal_name_full 'Dalton Transactions'
_journal_paper_doi 10.1039/D2DT01173E
_journal_year 2022
_chemical_formula_moiety 'C2 H3 N6 O2, H4 N'
_chemical_formula_sum 'C2 H7 N7 O2'
_chemical_formula_weight 161.15
_space_group_crystal_system orthorhombic
_space_group_IT_number 29
_space_group_name_Hall 'P 2c -2ac'
_space_group_name_H-M_alt 'P c a 21'
_atom_sites_solution_hydrogens mixed
_audit_creation_method SHELXL-2018/3
_audit_update_record
;
2021-11-02 deposited with the CCDC.	2022-06-15 downloaded from the CCDC.
;
_cell_angle_alpha 90
_cell_angle_beta 90
_cell_angle_gamma 90
_cell_formula_units_Z 4
_cell_length_a 21.016(4)
_cell_length_b 3.6758(7)
_cell_length_c 8.0868(15)
_cell_measurement_reflns_used 4013
_cell_measurement_temperature 296(2)
_cell_measurement_theta_max 27.37
_cell_measurement_theta_min 2.52
_cell_volume 624.7(2)
_computing_cell_refinement 'Bruker SAINT'
_computing_data_collection 'Bruker APEX3'
_computing_data_reduction 'Bruker SAINT'
_computing_molecular_graphics 'Bruker SHELXTL'
_computing_publication_material 'Bruker SHELXTL'
_computing_structure_refinement 'SHELXL-2018/3 (Sheldrick, 2018)'
_computing_structure_solution 'SHELXT 2014/5 (Sheldrick, 2014)'
_diffrn_ambient_temperature 296(2)
_diffrn_detector_area_resol_mean 10.42
_diffrn_measured_fraction_theta_full 0.995
_diffrn_measured_fraction_theta_max 0.996
_diffrn_measurement_device_type 'Bruker D8 QUEST PHOTON 100'
_diffrn_measurement_method '\f and \w scans'
_diffrn_radiation_type MoK\a
_diffrn_radiation_wavelength 0.71073
_diffrn_reflns_av_R_equivalents 0.0365
_diffrn_reflns_av_unetI/netI 0.0299
_diffrn_reflns_Laue_measured_fraction_full 0.995
_diffrn_reflns_Laue_measured_fraction_max 0.996
_diffrn_reflns_limit_h_max 27
_diffrn_reflns_limit_h_min -25
_diffrn_reflns_limit_k_max 4
_diffrn_reflns_limit_k_min -4
_diffrn_reflns_limit_l_max 9
_diffrn_reflns_limit_l_min -10
_diffrn_reflns_number 5864
_diffrn_reflns_point_group_measured_fraction_full 0.980
_diffrn_reflns_point_group_measured_fraction_max 0.961
_diffrn_reflns_theta_full 25.242
_diffrn_reflns_theta_max 27.398
_diffrn_reflns_theta_min 3.179
_diffrn_source.source 'Ius 2.0'
_diffrn_source.type microfocus

_exptl_absorpt_coefficient_mu 0.147
_exptl_absorpt_correction_T_max 0.7456
_exptl_absorpt_correction_T_min 0.6389
_exptl_absorpt_correction_type multi-scan
_exptl_absorpt_process_details sadabs
_exptl_crystal_colour yellow
_exptl_crystal_density_diffrn 1.713
_exptl_crystal_description block
_exptl_crystal_F_000 336
_exptl_crystal_size_max 0.200
_exptl_crystal_size_mid 0.160
_exptl_crystal_size_min 0.120
_refine_diff_density_max 0.545
_refine_diff_density_min -0.309
_refine_diff_density_rms 0.065
_refine_ls_abs_structure_details
;
 Flack x determined using 501 quotients [(I+)-(I-)]/[(I+)+(I-)]
 (Parsons, Flack and Wagner, Acta Cryst. B69 (2013) 249-259).
;
_refine_ls_abs_structure_Flack -0.1(9)
_refine_ls_extinction_method none
_refine_ls_goodness_of_fit_ref 1.050
_refine_ls_hydrogen_treatment mixed
_refine_ls_matrix_type full
_refine_ls_number_parameters 118
_refine_ls_number_reflns 1371
_refine_ls_number_restraints 22
_refine_ls_restrained_S_all 1.042
_refine_ls_R_factor_all 0.0586
_refine_ls_R_factor_gt 0.0542
_refine_ls_shift/su_max 0.000
_refine_ls_shift/su_mean 0.000
_refine_ls_structure_factor_coef Fsqd
_refine_ls_weighting_details 'w=1/[\s^2^(Fo^2^)+(0.0581P)^2^+0.9412P] where P=(Fo^2^+2Fc^2^)/3'
_refine_ls_weighting_scheme calc
_refine_ls_wR_factor_gt 0.1325
_refine_ls_wR_factor_ref 0.1353
_reflns_Friedel_coverage 0.802
_reflns_Friedel_fraction_full 0.962
_reflns_Friedel_fraction_max 0.921
_reflns_number_gt 1265
_reflns_number_total 1371
_reflns_threshold_expression 'I > 2\s(I)'
_cod_data_source_file d2dt01173e2.cif
_cod_data_source_block YF_079_a
_cod_database_code 7710483
_shelx_shelxl_version_number 2018/3
_shelx_space_group_comment
;
The symmetry employed for this shelxl refinement is uniquely defined
by the following loop, which should always be used as a source of
symmetry information in preference to the above space-group names.
They are only intended as comments.
;
_shelx_estimated_absorpt_t_min 0.971
_shelx_estimated_absorpt_t_max 0.983

loop_
_space_group_symop_operation_xyz
'x, y, z'
'-x, -y, z+1/2'
'-x+1/2, y, z+1/2'
'x+1/2, -y, z'

loop_
_atom_site_label
_atom_site_type_symbol
_atom_site_fract_x
_atom_site_fract_y
_atom_site_fract_z
_atom_site_U_iso_or_equiv
_atom_site_adp_type
_atom_site_occupancy
_atom_site_site_symmetry_order
_atom_site_calc_flag
_atom_site_refinement_flags_posn
_atom_site_refinement_flags_adp
_atom_site_refinement_flags_occupancy
_atom_site_disorder_assembly
_atom_site_disorder_group
C1 C 0.6040(2) 0.2097(12) 0.3379(6) 0.0271(9) Uani 1 1 d . . . . .
C2 C 0.6262(2) 0.3705(12) 0.1783(5) 0.0243(9) Uani 1 1 d . . . . .
N1 N 0.63583(18) 0.1878(11) 0.4782(5) 0.0300(9) Uani 1 1 d . . . . .
N2 N 0.59764(18) 0.0259(11) 0.5905(5) 0.0291(9) Uani 1 1 d . . . . .
N3 N 0.5446(2) -0.0518(13) 0.5167(6) 0.0397(11) Uani 1 1 d . . . . .
N4 N 0.5450(2) 0.0596(12) 0.3600(5) 0.0356(10) Uani 1 1 d . . . . .
N5 N 0.58067(17) 0.3703(11) 0.0658(4) 0.0259(8) Uani 1 1 d . . . . .
H5 H 0.543860 0.281421 0.088642 0.031 Uiso 1 1 calc R U . . .
N6 N 0.5929(2) 0.5172(14) -0.0922(5) 0.0317(9) Uani 1 1 d . . . . .
H6A H 0.565(3) 0.670(17) -0.124(8) 0.038 Uiso 1 1 d . U . . .
H6B H 0.594(3) 0.347(17) -0.167(10) 0.038 Uiso 1 1 d . U . . .
O1 O 0.69252(16) 0.2958(10) 0.5174(5) 0.0379(9) Uani 1 1 d . . . . .
O2 O 0.67973(15) 0.4864(12) 0.1579(4) 0.0390(9) Uani 1 1 d . . . . .
N7 N 0.72268(18) 0.8654(12) 0.8291(6) 0.0340(9) Uani 1 1 d D . . . .
H7A H 0.712(2) 0.967(12) 0.752(4) 0.041 Uiso 1 1 d D U . . .
H7B H 0.7455(19) 0.709(10) 0.803(6) 0.041 Uiso 1 1 d D U . . .
H7C H 0.741(2) 0.997(11) 0.886(5) 0.041 Uiso 1 1 d D U . . .
H7D H 0.6945(18) 0.781(12) 0.875(5) 0.041 Uiso 1 1 d D U . . .

loop_
_atom_site_aniso_label
_atom_site_aniso_U_11
_atom_site_aniso_U_22
_atom_site_aniso_U_33
_atom_site_aniso_U_23
_atom_site_aniso_U_13
_atom_site_aniso_U_12
C1 0.030(2) 0.029(2) 0.023(2) 0.0023(18) 0.0055(18) 0.0054(18)
C2 0.024(2) 0.0267(19) 0.022(2) 0.0005(18) 0.0001(17) -0.0025(17)
N1 0.0305(18) 0.032(2) 0.027(2) 0.0010(17) 0.0009(16) -0.0011(17)
N2 0.0290(19) 0.036(2) 0.0220(18) 0.0039(16) 0.0063(16) -0.0011(16)
N3 0.035(2) 0.053(3) 0.032(2) 0.004(2) 0.0094(19) -0.0101(19)
N4 0.044(2) 0.035(2) 0.027(2) 0.0071(17) 0.0091(18) -0.0006(19)
N5 0.0193(16) 0.040(2) 0.0180(18) 0.0018(15) 0.0007(13) -0.0067(15)
N6 0.033(2) 0.044(2) 0.0179(18) 0.0038(18) -0.0022(16) -0.0052(19)
O1 0.0250(15) 0.051(2) 0.038(2) -0.0003(18) -0.0025(15) -0.0041(14)
O2 0.0242(16) 0.063(2) 0.0301(18) 0.0069(17) -0.0044(14) -0.0120(16)
N7 0.0249(19) 0.040(2) 0.037(2) 0.001(2) 0.0032(18) -0.0016(18)

loop_
_atom_type_symbol
_atom_type_description
_atom_type_scat_dispersion_real
_atom_type_scat_dispersion_imag
_atom_type_scat_source
C C 0.0033 0.0016 'International Tables Vol C Tables 4.2.6.8 and 6.1.1.4'
H H 0.0000 0.0000 'International Tables Vol C Tables 4.2.6.8 and 6.1.1.4'
N N 0.0061 0.0033 'International Tables Vol C Tables 4.2.6.8 and 6.1.1.4'
O O 0.0106 0.0060 'International Tables Vol C Tables 4.2.6.8 and 6.1.1.4'

loop_
_geom_angle_atom_site_label_1
_geom_angle_atom_site_label_2
_geom_angle_atom_site_label_3
_geom_angle
_geom_angle_site_symmetry_1
_geom_angle_site_symmetry_3
_geom_angle_publ_flag
N1 C1 N4 108.8(4) . . ?
N1 C1 C2 127.4(4) . . ?
N4 C1 C2 123.8(4) . . ?
O2 C2 N5 125.3(4) . . ?
O2 C2 C1 123.1(4) . . ?
N5 C2 C1 111.6(4) . . ?
O1 N1 C1 131.2(4) . . ?
O1 N1 N2 121.1(4) . . ?
C1 N1 N2 107.7(4) . . ?
N3 N2 N1 107.4(4) . . ?
N2 N3 N4 111.3(4) . . ?
N3 N4 C1 104.8(4) . . ?
C2 N5 N6 119.4(3) . . ?
C2 N5 H5 120.3 . . ?
N6 N5 H5 120.3 . . ?
N5 N6 H6A 114(4) . . ?
N5 N6 H6B 111(5) . . ?
H6A N6 H6B 107(6) . . ?
H7A N7 H7B 109(3) . . ?
H7A N7 H7C 109(3) . . ?
H7B N7 H7C 109(3) . . ?
H7A N7 H7D 111(3) . . ?
H7B N7 H7D 108(3) . . ?
H7C N7 H7D 110(3) . . ?

loop_
_geom_bond_atom_site_label_1
_geom_bond_atom_site_label_2
_geom_bond_distance
_geom_bond_site_symmetry_2
_geom_bond_publ_flag
C1 N1 1.320(6) . ?
C1 N4 1.368(6) . ?
C1 C2 1.495(6) . ?
C2 O2 1.213(5) . ?
C2 N5 1.321(6) . ?
N1 O1 1.295(5) . ?
N1 N2 1.350(5) . ?
N2 N3 1.297(6) . ?
N3 N4 1.332(6) . ?
N5 N6 1.410(5) . ?
N5 H5 0.8600 . ?
N6 H6A 0.85(6) . ?
N6 H6B 0.87(7) . ?
N7 H7A 0.76(3) . ?
N7 H7B 0.78(3) . ?
N7 H7C 0.77(3) . ?
N7 H7D 0.76(3) . ?

loop_
_geom_hbond_atom_site_label_D
_geom_hbond_atom_site_label_H
_geom_hbond_atom_site_label_A
_geom_hbond_distance_DH
_geom_hbond_distance_HA
_geom_hbond_distance_DA
_geom_hbond_angle_DHA
_geom_hbond_site_symmetry_A
_geom_hbond_publ_flag
N5 H5 N3 0.86 2.12 2.908(5) 151.6 2_654 yes
N6 H6A N4 0.85(6) 2.53(6) 3.313(7) 155(5) 2_664 yes
N6 H6B N2 0.87(7) 2.29(8) 3.139(6) 165(6) 1_554 yes
N7 H7A O1 0.76(3) 2.28(3) 3.043(6) 172(5) 1_565 yes
N7 H7B O1 0.78(3) 2.65(4) 3.143(6) 123(4) 3_655 yes
N7 H7B O2 0.78(3) 2.12(3) 2.840(5) 153(4) 3_655 yes
N7 H7C O1 0.77(3) 2.07(3) 2.828(6) 167(5) 3_665 yes
N7 H7D N6 0.76(3) 2.36(3) 3.079(6) 157(4) 1_556 yes
N7 H7D O2 0.76(3) 2.55(4) 3.134(6) 134(4) 1_556 yes

loop_
_geom_torsion_atom_site_label_1
_geom_torsion_atom_site_label_2
_geom_torsion_atom_site_label_3
_geom_torsion_atom_site_label_4
_geom_torsion
_geom_torsion_site_symmetry_1
_geom_torsion_site_symmetry_2
_geom_torsion_site_symmetry_3
_geom_torsion_site_symmetry_4
_geom_torsion_publ_flag
N1 C1 C2 O2 4.1(8) . . . . ?
N4 C1 C2 O2 -176.2(5) . . . . ?
N1 C1 C2 N5 -175.6(4) . . . . ?
N4 C1 C2 N5 4.1(7) . . . . ?
N4 C1 N1 O1 -179.1(4) . . . . ?
C2 C1 N1 O1 0.6(8) . . . . ?
N4 C1 N1 N2 -0.3(5) . . . . ?
C2 C1 N1 N2 179.5(4) . . . . ?
O1 N1 N2 N3 -179.9(4) . . . . ?
C1 N1 N2 N3 1.1(5) . . . . ?
N1 N2 N3 N4 -1.5(6) . . . . ?
N2 N3 N4 C1 1.3(6) . . . . ?
N1 C1 N4 N3 -0.6(5) . . . . ?
C2 C1 N4 N3 179.6(4) . . . . ?
O2 C2 N5 N6 -0.6(7) . . . . ?
C1 C2 N5 N6 179.1(4) . . . . ?
